data_7127071
loop_
_publ_author_name
'Xu, Fen'
'Song, Yuan-Yuan'
'Zhu, Wen-Jing'
'Liu, Chun-Sen'
'Lu, Ya-Zhou'
'Du, Miao'

_publ_section_title
;
 Rhodium-catalyzed multiple C-H activation/highly <i>meta</i>-selective
 C-H amination between amidines and alkynes.
;
_journal_issue 76
_journal_name_full 'Chemical communications (Cambridge, England)'
_journal_page_first 11227
_journal_page_last 11230
_journal_paper_doi 10.1039/d0cc04885b
_journal_volume 56
_journal_year 2020
_chemical_formula_moiety 'C54 H36 N4'
_chemical_formula_sum 'C54 H36 N4'
_chemical_formula_weight 740.91
_space_group_crystal_system monoclinic
_space_group_IT_number 14
_space_group_name_Hall '-P 2ybc'
_space_group_name_H-M_alt 'P 1 21/c 1'
_symmetry_Int_Tables_number 14
_atom_sites_solution_primary dual
_audit_creation_date 2019-12-16
_audit_creation_method
;
Olex2 1.2
(compiled 2018.05.29 svn.r3508 for OlexSys, GUI svn.r5506)
;
_audit_update_record
;
2019-12-26 deposited with the CCDC.	2020-08-12 downloaded from the CCDC.
;
_cell_angle_alpha 90
_cell_angle_beta 91.189(12)
_cell_angle_gamma 90
_cell_formula_units_Z 4
_cell_length_a 13.1152(19)
_cell_length_b 9.7918(10)
_cell_length_c 33.822(4)
_cell_measurement_reflns_used 1191
_cell_measurement_temperature 294(2)
_cell_measurement_theta_max 53.6840
_cell_measurement_theta_min 4.2760
_cell_volume 4342.5(9)
_computing_cell_refinement 'CrysAlisPro 1.171.38.46 (Rigaku OD, 2015)'
_computing_data_collection 'CrysAlisPro 1.171.38.46 (Rigaku OD, 2015)'
_computing_data_reduction 'CrysAlisPro 1.171.38.46 (Rigaku OD, 2015)'
_computing_molecular_graphics 'Olex2 (Dolomanov et al., 2009)'
_computing_publication_material 'Olex2 (Dolomanov et al., 2009)'
_computing_structure_refinement 'ShelXL (Sheldrick, 2015)'
_computing_structure_solution 'ShelXT (Sheldrick, 2015)'
_diffrn_ambient_temperature 294(2)
_diffrn_detector 'CCD plate'
_diffrn_detector_area_resol_mean 5.3031
_diffrn_detector_type AtlasS2
_diffrn_measured_fraction_theta_full 0.7164
_diffrn_measured_fraction_theta_max 0.7164
_diffrn_measurement_details
;
List of Runs (angles in degrees, time in seconds):

  # Type    Start    End  Width  t~exp~   \w     \q     \k     \f   Frames
#--------------------------------------------------------------------------
  1  \w    -18.00  20.00   1.00    5.00    --  -40.80  38.00  90.00   38
  2  \w    -68.00  32.00   1.00    5.00    --  -40.80  57.00   0.00  100
  3  \w    -55.00 -13.00   1.00    5.00    --  -40.80  38.00 -90.00   42
  4  \w     35.00  76.00   1.00    5.00    --   40.80-125.00-180.00   41
  5  \w    106.00 133.00   1.00   20.00    --  107.14 106.00-176.00   27
  6  \w     94.00 120.00   1.00   20.00    --  107.14 125.00   0.00   26
  7  \w    108.00 177.00   1.00   20.00    --  107.14  61.00  60.00   69
  8  \w     71.00  99.00   1.00   20.00    --  107.14 -95.00 150.00   28
  9  \w     45.00  95.00   1.00   20.00    --  107.14 -45.00  60.00   50
;
_diffrn_measurement_device 'four-circle diffractometer'
_diffrn_measurement_device_type 'SuperNova, Dual, Cu at zero, AtlasS2'
_diffrn_measurement_method '\w scans'
_diffrn_orient_matrix_type 'CrysAlisPro convention (1999,Acta A55,543-557)'
_diffrn_orient_matrix_UB_11 0.0794948000
_diffrn_orient_matrix_UB_12 -0.1055347000
_diffrn_orient_matrix_UB_13 -0.0133358000
_diffrn_orient_matrix_UB_21 0.0835836000
_diffrn_orient_matrix_UB_22 0.1103036000
_diffrn_orient_matrix_UB_23 0.0026520000
_diffrn_orient_matrix_UB_31 0.0221074000
_diffrn_orient_matrix_UB_32 -0.0390115000
_diffrn_orient_matrix_UB_33 0.0434308000
_diffrn_radiation_monochromator mirror
_diffrn_radiation_probe x-ray
_diffrn_radiation_type 'Cu K\a'
_diffrn_radiation_wavelength 1.54184
_diffrn_reflns_av_R_equivalents 0.0505
_diffrn_reflns_av_unetI/netI 0.1116
_diffrn_reflns_limit_h_max 16
_diffrn_reflns_limit_h_min -16
_diffrn_reflns_limit_k_max 9
_diffrn_reflns_limit_k_min -11
_diffrn_reflns_limit_l_max 41
_diffrn_reflns_limit_l_min -20
_diffrn_reflns_number 9653
_diffrn_reflns_theta_full 73.7625
_diffrn_reflns_theta_max 73.76
_diffrn_reflns_theta_min 3.37
_diffrn_source 'micro-focus sealed X-ray tube'
_diffrn_source_type 'SuperNova (Cu) X-ray Source'
_exptl_absorpt_coefficient_mu 0.513
_exptl_absorpt_correction_T_max 1.00000
_exptl_absorpt_correction_T_min 0.47235
_exptl_absorpt_correction_type multi-scan
_exptl_absorpt_process_details
;
CrysAlisPro 1.171.38.46 (Rigaku Oxford Diffraction, 2015)
Empirical absorption correction using spherical harmonics,
 implemented in SCALE3 ABSPACK scaling algorithm.
;
_exptl_crystal_colour colorless
_exptl_crystal_density_diffrn 1.1332
_exptl_crystal_description prism
_exptl_crystal_F_000 1556.4049
_exptl_crystal_size_max 0.26
_exptl_crystal_size_mid 0.24
_exptl_crystal_size_min 0.24
_refine_diff_density_max 0.9996
_refine_diff_density_min -0.5274
_refine_diff_density_rms 0.1366
_refine_ls_d_res_high 0.8029
_refine_ls_d_res_low 13.1124
_refine_ls_goodness_of_fit_ref 1.1381
_refine_ls_hydrogen_treatment constr
_refine_ls_matrix_type full
_refine_ls_number_constraints 72
_refine_ls_number_parameters 523
_refine_ls_number_reflns 6292
_refine_ls_number_restraints 0
_refine_ls_restrained_S_all 1.1381
_refine_ls_R_factor_all 0.2141
_refine_ls_R_factor_gt 0.1265
_refine_ls_shift/su_max 0.0002
_refine_ls_shift/su_mean 0.0000
_refine_ls_structure_factor_coef Fsqd
_refine_ls_weighting_details 'w=1/[\s^2^(Fo^2^)+(0.2P)^2^] where P=(Fo^2^+2Fc^2^)/3'
_refine_ls_weighting_scheme calc
_refine_ls_wR_factor_gt 0.3342
_refine_ls_wR_factor_ref 0.4339
_reflns_Friedel_coverage 0.0
_reflns_limit_h_max 16
_reflns_limit_h_min -16
_reflns_limit_k_max 11
_reflns_limit_k_min 0
_reflns_limit_l_max 41
_reflns_limit_l_min 0
_reflns_number_gt 2629
_reflns_number_total 6292
_reflns_threshold_expression I>=2u(I)
_cod_data_source_file d0cc04885b2.cif
_cod_data_source_block syy-20180105-3
_cod_depositor_comments
;
Adding full bibliography for 7127071--7127077.cif.

2025-01-30
Z value and formula fixed to values more according to usual
chemical conventions.                 miguel
;
_cod_original_formula_sum 'C11.368 H7.579 N0.842'
_cod_original_formula_weight 155.98
_cod_original_formula_moiety '0.21(C54 H36 N4)'
_cod_original_formula_units_Z 19
_cod_database_code 7127071
_reflns_odcompleteness_completeness 76.14
_reflns_odcompleteness_iscentric 1
_reflns_odcompleteness_theta 66.97
_olex2_refinement_description
;
1. Fixed Uiso
 At 1.2 times of:
  All C(H) groups
2.a Aromatic/amide H refined with riding coordinates:
 C3(H3), C4(H4), C5(H5), C6(H6), C10(H10), C11(H11), C12(H12), C13(H13),
 C14(H14), C17(H17), C18(H18), C19(H19), C20(H20), C21(H21), C24(H24), C26(H26),
  C27(H27), C29(H29), C30(H30), C31(H31), C32(H32), C33(H33), C36(H36),
 C37(H37), C38(H38), C39(H39), C42(H42), C43(H43), C44(H44), C45(H45), C46(H46),
  C49(H49), C50(H50), C51(H51), C52(H52), C53(H53)
;
_olex2_submission_special_instructions 'No special instructions were received'
_oxdiff_exptl_absorpt_empirical_details
;
Empirical correction (ABSPACK) includes:
- Absorption correction using spherical harmonics
- Frame scaling
;
_oxdiff_exptl_absorpt_empirical_full_max 1.675
_oxdiff_exptl_absorpt_empirical_full_min 0.606

loop_
_space_group_symop_id
_space_group_symop_operation_xyz
1 x,y,z
2 -x,y+1/2,-z+1/2
3 -x,-y,-z
4 x,-y-1/2,z-1/2

loop_
_atom_site_label
_atom_site_type_symbol
_atom_site_fract_x
_atom_site_fract_y
_atom_site_fract_z
_atom_site_U_iso_or_equiv
_atom_site_adp_type
_atom_site_occupancy
_atom_site_refinement_flags_posn
C1 C 0.6885(8) 0.7245(8) 0.4956(3) 0.058(2) Uani 1.000000 .
C2 C 0.6624(9) 0.7034(8) 0.4542(3) 0.065(3) Uani 1.000000 .
C3 C 0.7391(10) 0.6804(10) 0.4276(3) 0.079(3) Uani 1.000000 .
C4 C 0.7163(12) 0.6526(11) 0.3883(3) 0.092(4) Uani 1.000000 .
C5 C 0.6141(12) 0.6506(12) 0.3758(3) 0.092(4) Uani 1.000000 .
C6 C 0.5384(10) 0.6737(11) 0.4020(3) 0.082(3) Uani 1.000000 .
C7 C 0.5602(9) 0.7023(9) 0.4424(3) 0.066(3) Uani 1.000000 .
C8 C 0.4827(8) 0.7299(8) 0.4711(3) 0.059(2) Uani 1.000000 .
C9 C 0.3725(8) 0.7399(9) 0.4565(3) 0.067(3) Uani 1.000000 .
C10 C 0.3166(11) 0.6262(11) 0.4492(4) 0.112(5) Uani 1.000000 .
C11 C 0.2164(12) 0.6352(14) 0.4357(5) 0.120(5) Uani 1.000000 .
C12 C 0.1748(10) 0.7583(13) 0.4263(4) 0.105(4) Uani 1.000000 .
C13 C 0.2324(12) 0.8737(13) 0.4327(5) 0.134(6) Uani 1.000000 .
C14 C 0.3313(10) 0.8634(11) 0.4466(5) 0.121(5) Uani 1.000000 .
C15 C 0.5056(7) 0.7489(8) 0.5096(3) 0.057(2) Uani 1.000000 .
C16 C 0.4316(7) 0.7806(8) 0.5403(2) 0.054(2) Uani 1.000000 .
C17 C 0.3749(9) 0.6797(10) 0.5575(3) 0.079(3) Uani 1.000000 .
C18 C 0.3120(10) 0.7041(11) 0.5884(4) 0.109(5) Uani 1.000000 .
C19 C 0.3019(9) 0.8360(12) 0.6023(3) 0.092(4) Uani 1.000000 .
C20 C 0.3534(9) 0.9382(10) 0.5844(3) 0.089(4) Uani 1.000000 .
C21 C 0.4182(8) 0.9131(9) 0.5540(3) 0.070(3) Uani 1.000000 .
C22 C 0.7604(8) 0.7341(9) 0.5522(3) 0.058(2) Uani 1.000000 .
C23 C 0.6540(7) 0.7478(8) 0.5594(3) 0.055(2) Uani 1.000000 .
C24 C 0.6166(7) 0.7552(8) 0.5977(2) 0.054(2) Uani 1.000000 .
C25 C 0.6886(7) 0.7513(8) 0.6287(3) 0.055(2) Uani 1.000000 .
C26 C 0.7922(7) 0.7409(9) 0.6222(3) 0.058(2) Uani 1.000000 .
C27 C 0.8295(8) 0.7313(9) 0.5842(3) 0.063(2) Uani 1.000000 .
C28 C 0.5776(7) 0.8546(9) 0.6798(2) 0.057(2) Uani 1.000000 .
C29 C 0.5789(9) 0.9856(11) 0.6665(3) 0.081(3) Uani 1.000000 .
C30 C 0.5087(11) 1.0789(13) 0.6796(4) 0.102(4) Uani 1.000000 .
C31 C 0.4358(10) 1.0428(14) 0.7054(4) 0.097(4) Uani 1.000000 .
C32 C 0.4358(9) 0.9135(16) 0.7188(4) 0.111(5) Uani 1.000000 .
C33 C 0.5080(9) 0.8162(12) 0.7060(3) 0.089(3) Uani 1.000000 .
C34 C 0.7187(7) 0.7091(9) 0.6991(3) 0.057(2) Uani 1.000000 .
C35 C 0.7431(7) 0.5663(9) 0.7022(3) 0.059(2) Uani 1.000000 .
C36 C 0.7090(8) 0.4692(10) 0.6745(3) 0.074(3) Uani 1.000000 .
C37 C 0.7314(9) 0.3325(10) 0.6791(3) 0.077(3) Uani 1.000000 .
C38 C 0.7894(8) 0.2913(10) 0.7124(3) 0.073(3) Uani 1.000000 .
C39 C 0.8246(7) 0.3830(9) 0.7400(3) 0.064(3) Uani 1.000000 .
C40 C 0.8370(6) 0.6261(8) 0.7632(2) 0.049(2) Uani 1.000000 .
C41 C 0.8960(7) 0.5786(9) 0.7986(3) 0.056(2) Uani 1.000000 .
C42 C 0.9960(7) 0.5332(10) 0.7958(3) 0.066(3) Uani 1.000000 .
C43 C 1.0532(9) 0.4954(10) 0.8279(4) 0.078(3) Uani 1.000000 .
C44 C 1.0125(9) 0.5020(11) 0.8652(4) 0.083(3) Uani 1.000000 .
C45 C 0.9122(10) 0.5454(12) 0.8691(3) 0.083(3) Uani 1.000000 .
C46 C 0.8534(8) 0.5831(10) 0.8354(3) 0.072(3) Uani 1.000000 .
C47 C 0.8082(6) 0.7589(9) 0.7573(2) 0.050(2) Uani 1.000000 .
C48 C 0.8346(7) 0.8759(9) 0.7837(3) 0.056(2) Uani 1.000000 .
C49 C 0.9277(8) 0.8867(10) 0.8036(3) 0.066(3) Uani 1.000000 .
C50 C 0.9533(10) 1.0022(12) 0.8259(3) 0.083(3) Uani 1.000000 .
C51 C 0.8833(11) 1.1078(11) 0.8291(3) 0.087(4) Uani 1.000000 .
C52 C 0.7905(10) 1.0994(11) 0.8096(3) 0.082(3) Uani 1.000000 .
C53 C 0.7678(8) 0.9849(9) 0.7873(3) 0.066(3) Uani 1.000000 .
C54 C 0.8048(7) 0.5247(9) 0.7351(3) 0.053(2) Uani 1.000000 .
N1 N 0.7484(6) 0.7985(7) 0.7256(2) 0.0526(18) Uani 1.000000 .
N2 N 0.6536(6) 0.7571(8) 0.6684(2) 0.060(2) Uani 1.000000 .
N3 N 0.6079(6) 0.7429(7) 0.5213(2) 0.0578(19) Uani 1.000000 .
N4 N 0.7790(7) 0.7217(8) 0.5125(2) 0.063(2) Uani 1.000000 .
H6 H 0.4708(10) 0.6707(11) 0.3932(3) 0.099(4) Uiso 1.000000 R
H5 H 0.5975(12) 0.6335(12) 0.3494(3) 0.110(5) Uiso 1.000000 R
H4 H 0.7679(12) 0.6354(11) 0.3706(3) 0.110(5) Uiso 1.000000 R
H3 H 0.8068(10) 0.6836(10) 0.4362(3) 0.095(4) Uiso 1.000000 R
H24 H 0.5471(7) 0.7624(8) 0.6023(2) 0.065(3) Uiso 1.000000 R
H26 H 0.8376(7) 0.7404(9) 0.6437(3) 0.070(3) Uiso 1.000000 R
H27 H 0.8991(8) 0.7232(9) 0.5801(3) 0.076(3) Uiso 1.000000 R
H21 H 0.4533(8) 0.9848(9) 0.5425(3) 0.084(3) Uiso 1.000000 R
H20 H 0.3445(9) 1.0276(10) 0.5930(3) 0.107(5) Uiso 1.000000 R
H19 H 0.2604(9) 0.8545(12) 0.6236(3) 0.111(4) Uiso 1.000000 R
H18 H 0.2763(10) 0.6328(11) 0.5999(4) 0.131(6) Uiso 1.000000 R
H17 H 0.3795(9) 0.5912(10) 0.5477(3) 0.095(4) Uiso 1.000000 R
H14 H 0.3708(10) 0.9419(11) 0.4493(5) 0.145(6) Uiso 1.000000 R
H13 H 0.2043(12) 0.9592(13) 0.4276(5) 0.160(7) Uiso 1.000000 R
H12 H 0.1089(10) 0.7644(13) 0.4157(4) 0.126(5) Uiso 1.000000 R
H11 H 0.1773(12) 0.5564(14) 0.4331(5) 0.144(6) Uiso 1.000000 R
H10 H 0.3459(11) 0.5408(11) 0.4533(4) 0.135(6) Uiso 1.000000 R
H33 H 0.5071(9) 0.7274(12) 0.7157(3) 0.106(4) Uiso 1.000000 R
H32 H 0.3872(9) 0.8872(16) 0.7369(4) 0.134(6) Uiso 1.000000 R
H31 H 0.3873(10) 1.1055(14) 0.7136(4) 0.117(5) Uiso 1.000000 R
H30 H 0.5114(11) 1.1684(13) 0.6705(4) 0.122(5) Uiso 1.000000 R
H29 H 0.6275(9) 1.0123(11) 0.6485(3) 0.097(4) Uiso 1.000000 R
H39 H 0.8618(7) 0.3524(9) 0.7620(3) 0.077(3) Uiso 1.000000 R
H38 H 0.8041(8) 0.1991(10) 0.7159(3) 0.088(3) Uiso 1.000000 R
H37 H 0.7087(9) 0.2688(10) 0.6605(3) 0.093(4) Uiso 1.000000 R
H36 H 0.6706(8) 0.4976(10) 0.6526(3) 0.089(4) Uiso 1.000000 R
H53 H 0.7049(8) 0.9806(9) 0.7740(3) 0.079(3) Uiso 1.000000 R
H52 H 0.7435(10) 1.1702(11) 0.8113(3) 0.098(4) Uiso 1.000000 R
H51 H 0.8990(11) 1.1840(11) 0.8445(3) 0.104(4) Uiso 1.000000 R
H50 H 1.0169(10) 1.0085(12) 0.8384(3) 0.100(4) Uiso 1.000000 R
H49 H 0.9741(8) 0.8152(10) 0.8022(3) 0.080(3) Uiso 1.000000 R
H46 H 0.7861(8) 0.6109(10) 0.8381(3) 0.086(3) Uiso 1.000000 R
H45 H 0.8837(10) 0.5496(12) 0.8940(3) 0.099(4) Uiso 1.000000 R
H44 H 1.0515(9) 0.4778(11) 0.8873(4) 0.099(4) Uiso 1.000000 R
H43 H 1.1197(9) 0.4650(10) 0.8248(4) 0.093(4) Uiso 1.000000 R
H42 H 1.0249(7) 0.5286(10) 0.7710(3) 0.079(3) Uiso 1.000000 R

loop_
_atom_site_aniso_label
_atom_site_aniso_U_11
_atom_site_aniso_U_22
_atom_site_aniso_U_33
_atom_site_aniso_U_12
_atom_site_aniso_U_13
_atom_site_aniso_U_23
C1 0.081(6) 0.047(5) 0.046(5) 0.002(4) 0.024(6) -0.004(4)
C2 0.106(8) 0.039(4) 0.050(5) 0.010(5) 0.028(7) 0.004(4)
C3 0.117(9) 0.057(6) 0.063(7) 0.008(6) 0.023(8) 0.011(5)
C4 0.144(12) 0.072(7) 0.060(7) 0.029(8) 0.030(8) 0.001(6)
C5 0.138(11) 0.083(8) 0.055(7) 0.033(8) 0.006(8) -0.000(6)
C6 0.121(10) 0.080(7) 0.046(6) 0.023(7) -0.006(7) -0.001(5)
C7 0.103(8) 0.040(5) 0.055(6) 0.011(5) 0.006(7) 0.015(4)
C8 0.086(7) 0.043(5) 0.047(5) 0.009(4) 0.004(6) 0.015(4)
C9 0.091(7) 0.048(5) 0.060(6) -0.000(5) -0.001(6) -0.008(4)
C10 0.122(11) 0.049(7) 0.162(13) 0.001(6) -0.061(11) 0.004(7)
C11 0.125(12) 0.069(8) 0.164(14) -0.009(8) -0.049(11) 0.000(9)
C12 0.092(9) 0.082(9) 0.139(12) -0.002(7) -0.040(9) -0.002(8)
C13 0.126(12) 0.059(8) 0.213(18) 0.003(7) -0.070(13) 0.016(9)
C14 0.104(10) 0.050(7) 0.207(16) -0.003(6) -0.057(11) 0.017(9)
C15 0.073(6) 0.041(4) 0.057(6) 0.001(4) 0.002(6) 0.012(4)
C16 0.073(6) 0.044(5) 0.044(5) -0.002(4) -0.001(5) 0.007(4)
C17 0.113(9) 0.046(5) 0.080(7) -0.004(5) 0.031(7) 0.003(5)
C18 0.138(11) 0.060(7) 0.133(11) -0.006(7) 0.071(10) 0.013(7)
C19 0.104(9) 0.091(8) 0.084(8) 0.013(7) 0.036(7) 0.010(7)
C20 0.125(9) 0.057(6) 0.088(8) 0.026(6) 0.057(8) 0.023(6)
C21 0.094(7) 0.046(5) 0.071(7) 0.000(5) 0.013(6) 0.009(5)
C22 0.079(6) 0.049(5) 0.045(5) -0.002(4) 0.002(6) 0.005(4)
C23 0.063(5) 0.045(5) 0.056(6) 0.000(4) 0.009(5) -0.005(4)
C24 0.063(5) 0.054(5) 0.045(5) 0.008(4) 0.008(5) 0.006(4)
C25 0.068(6) 0.047(5) 0.050(5) 0.005(4) 0.001(5) -0.002(4)
C26 0.066(5) 0.060(5) 0.050(5) 0.000(4) -0.001(5) 0.000(4)
C27 0.065(6) 0.064(6) 0.061(6) -0.004(4) 0.007(6) -0.006(5)
C28 0.068(6) 0.067(6) 0.037(5) 0.012(5) 0.004(5) 0.006(4)
C29 0.088(8) 0.076(7) 0.079(8) 0.016(6) 0.025(7) 0.007(6)
C30 0.133(11) 0.086(8) 0.089(9) 0.032(8) 0.035(9) 0.004(7)
C31 0.103(10) 0.100(10) 0.089(9) 0.034(8) 0.005(8) -0.013(8)
C32 0.080(8) 0.136(12) 0.120(12) 0.012(8) 0.044(8) -0.005(10)
C33 0.089(8) 0.085(8) 0.092(9) 0.010(6) 0.027(7) 0.008(7)
C34 0.060(5) 0.060(5) 0.050(5) 0.004(4) 0.006(5) 0.004(4)
C35 0.071(6) 0.054(5) 0.053(6) -0.002(4) 0.000(5) -0.007(4)
C36 0.089(7) 0.066(6) 0.066(7) 0.004(5) 0.001(6) -0.005(5)
C37 0.093(8) 0.056(6) 0.083(8) -0.000(5) 0.002(7) -0.017(5)
C38 0.083(7) 0.059(6) 0.080(7) 0.010(5) 0.018(6) 0.002(6)
C39 0.069(6) 0.052(5) 0.071(7) 0.004(4) 0.010(5) -0.003(5)
C40 0.050(5) 0.051(5) 0.048(5) 0.001(4) 0.004(4) 0.005(4)
C41 0.059(5) 0.048(5) 0.062(6) 0.002(4) -0.004(5) 0.007(4)
C42 0.062(6) 0.064(6) 0.073(7) 0.007(4) -0.001(6) -0.001(5)
C43 0.069(6) 0.069(6) 0.094(9) 0.010(5) -0.011(7) 0.004(6)
C44 0.084(8) 0.072(7) 0.091(9) 0.002(6) -0.028(8) 0.009(6)
C45 0.097(8) 0.092(8) 0.059(7) -0.004(7) 0.005(7) 0.009(6)
C46 0.075(7) 0.077(7) 0.064(7) 0.007(5) 0.003(6) 0.006(5)
C47 0.054(5) 0.058(5) 0.038(5) 0.002(4) 0.007(4) 0.005(4)
C48 0.058(5) 0.058(5) 0.053(5) -0.001(4) 0.005(5) 0.001(4)
C49 0.075(6) 0.058(6) 0.066(6) -0.001(5) 0.009(6) -0.004(5)
C50 0.095(8) 0.086(8) 0.068(7) -0.020(6) 0.002(7) -0.017(6)
C51 0.132(11) 0.062(7) 0.066(7) -0.005(7) 0.009(8) -0.012(6)
C52 0.105(9) 0.066(7) 0.074(8) 0.011(6) 0.008(7) -0.009(6)
C53 0.084(7) 0.059(6) 0.054(6) 0.006(5) 0.011(6) -0.003(5)
C54 0.052(5) 0.055(5) 0.052(5) 0.004(4) 0.006(5) 0.004(4)
N1 0.067(5) 0.052(4) 0.039(4) 0.002(3) 0.004(4) 0.000(3)
N2 0.073(5) 0.066(5) 0.040(4) 0.014(4) -0.004(4) 0.001(4)
N3 0.075(5) 0.051(4) 0.048(4) -0.001(4) 0.008(5) -0.000(3)
N4 0.080(6) 0.061(5) 0.050(5) -0.000(4) 0.013(5) -0.000(4)

loop_
_atom_type_symbol
_atom_type_scat_dispersion_real
_atom_type_scat_dispersion_imag
_atom_type_scat_Cromer_Mann_a1
_atom_type_scat_Cromer_Mann_a2
_atom_type_scat_Cromer_Mann_a3
_atom_type_scat_Cromer_Mann_a4
_atom_type_scat_Cromer_Mann_b1
_atom_type_scat_Cromer_Mann_b2
_atom_type_scat_Cromer_Mann_b3
_atom_type_scat_Cromer_Mann_b4
_atom_type_scat_Cromer_Mann_c
_atom_type_scat_source
_atom_type_scat_dispersion_source
H 0.00000 0.00000 0.49300 0.32291 0.14019 0.04081 10.51090 26.12570 3.14236 57.79970 0.0030380000826 'International Tables Volume C Table 6.1.1.4 (pp. 500-502)' 'Henke, Gullikson and Davis, At. Data and Nucl. Data Tables, 1993, 54, 2'
C 0.01920 0.00962 2.31000 1.02000 1.58860 0.86500 20.84390 10.20750 0.56870 51.65120 0.215599998832 'International Tables Volume C Table 6.1.1.4 (pp. 500-502)' 'Henke, Gullikson and Davis, At. Data and Nucl. Data Tables, 1993, 54, 2'
N 0.03256 0.01839 12.21260 3.13220 2.01250 1.16630 0.00570 9.89330 28.99750 0.58260 -11.5290002823 'International Tables Volume C Table 6.1.1.4 (pp. 500-502)' 'Henke, Gullikson and Davis, At. Data and Nucl. Data Tables, 1993, 54, 2'

loop_
_geom_angle_atom_site_label_1
_geom_angle_atom_site_label_2
_geom_angle_atom_site_label_3
_geom_angle
_geom_angle_site_symmetry_1
_geom_angle_site_symmetry_3
_geom_angle_publ_flag
N3 C1 C2 117.0(9) . . ?
N4 C1 C2 127.7(8) . . ?
N4 C1 N3 115.1(8) . . ?
C3 C2 C1 119.6(11) . . ?
C7 C2 C1 119.0(9) . . ?
C7 C2 C3 121.4(10) . . ?
C4 C3 C2 120.9(12) . . ?
H3 C3 C2 119.6(7) . . ?
H3 C3 C4 119.6(8) . . ?
C5 C4 C3 118.7(11) . . ?
H4 C4 C3 120.6(8) . . ?
H4 C4 C5 120.6(7) . . ?
C6 C5 C4 120.5(12) . . ?
H5 C5 C4 119.8(7) . . ?
H5 C5 C6 119.8(8) . . ?
C7 C6 C5 121.7(12) . . ?
H6 C6 C5 119.2(8) . . ?
H6 C6 C7 119.2(7) . . ?
C6 C7 C2 116.9(10) . . ?
C8 C7 C2 119.6(9) . . ?
C8 C7 C6 123.6(11) . . ?
C9 C8 C7 118.2(9) . . ?
C15 C8 C7 122.0(9) . . ?
C15 C8 C9 119.7(9) . . ?
C10 C9 C8 120.9(9) . . ?
C14 C9 C8 120.4(10) . . ?
C14 C9 C10 118.3(11) . . ?
C11 C10 C9 121.0(12) . . ?
H10 C10 C9 119.5(7) . . ?
H10 C10 C11 119.5(8) . . ?
C12 C11 C10 120.5(13) . . ?
H11 C11 C10 119.8(8) . . ?
H11 C11 C12 119.8(8) . . ?
C13 C12 C11 118.4(12) . . ?
H12 C12 C11 120.8(8) . . ?
H12 C12 C13 120.8(8) . . ?
C14 C13 C12 120.4(12) . . ?
H13 C13 C12 119.8(8) . . ?
H13 C13 C14 119.8(7) . . ?
C13 C14 C9 121.0(12) . . ?
H14 C14 C9 119.5(7) . . ?
H14 C14 C13 119.5(7) . . ?
C16 C15 C8 125.3(9) . . ?
N3 C15 C8 117.7(8) . . ?
N3 C15 C16 117.0(8) . . ?
C17 C16 C15 121.3(8) . . ?
C21 C16 C15 121.5(8) . . ?
C21 C16 C17 117.2(9) . . ?
C18 C17 C16 122.6(9) . . ?
H17 C17 C16 118.7(6) . . ?
H17 C17 C18 118.7(6) . . ?
C19 C18 C17 119.2(10) . . ?
H18 C18 C17 120.4(6) . . ?
H18 C18 C19 120.4(7) . . ?
C20 C19 C18 119.0(10) . . ?
H19 C19 C18 120.5(7) . . ?
H19 C19 C20 120.5(7) . . ?
C21 C20 C19 121.7(10) . . ?
H20 C20 C19 119.2(7) . . ?
H20 C20 C21 119.2(6) . . ?
C20 C21 C16 120.2(9) . . ?
H21 C21 C16 119.9(5) . . ?
H21 C21 C20 119.9(6) . . ?
C27 C22 C23 119.3(8) . . ?
N4 C22 C23 111.6(9) . . ?
N4 C22 C27 129.0(9) . . ?
C24 C23 C22 121.8(9) . . ?
N3 C23 C22 104.1(8) . . ?
N3 C23 C24 134.0(9) . . ?
C25 C24 C23 116.7(8) . . ?
H24 C24 C23 121.6(6) . . ?
H24 C24 C25 121.6(5) . . ?
C26 C25 C24 122.2(8) . . ?
N2 C25 C24 118.6(8) . . ?
N2 C25 C26 119.2(9) . . ?
C27 C26 C25 121.2(10) . . ?
H26 C26 C25 119.4(5) . . ?
H26 C26 C27 119.4(6) . . ?
C26 C27 C22 118.8(9) . . ?
H27 C27 C22 120.6(5) . . ?
H27 C27 C26 120.6(6) . . ?
C33 C28 C29 119.8(9) . . ?
N2 C28 C29 121.6(8) . . ?
N2 C28 C33 118.5(9) . . ?
C30 C29 C28 120.5(11) . . ?
H29 C29 C28 119.8(6) . . ?
H29 C29 C30 119.8(8) . . ?
C31 C30 C29 121.3(12) . . ?
H30 C30 C29 119.4(8) . . ?
H30 C30 C31 119.4(8) . . ?
C32 C31 C30 117.8(12) . . ?
H31 C31 C30 121.1(8) . . ?
H31 C31 C32 121.1(8) . . ?
C33 C32 C31 121.8(12) . . ?
H32 C32 C31 119.1(8) . . ?
H32 C32 C33 119.1(8) . . ?
C32 C33 C28 118.8(11) . . ?
H33 C33 C28 120.6(6) . . ?
H33 C33 C32 120.6(8) . . ?
N1 C34 C35 122.6(9) . . ?
N2 C34 C35 120.5(9) . . ?
N2 C34 N1 116.7(8) . . ?
C36 C35 C34 122.9(9) . . ?
C54 C35 C34 117.2(8) . . ?
C54 C35 C36 119.9(9) . . ?
C37 C36 C35 121.3(10) . . ?
H36 C36 C35 119.3(6) . . ?
H36 C36 C37 119.3(7) . . ?
C38 C37 C36 118.6(10) . . ?
H37 C37 C36 120.7(7) . . ?
H37 C37 C38 120.7(6) . . ?
C39 C38 C37 121.9(9) . . ?
H38 C38 C37 119.1(6) . . ?
H38 C38 C39 119.1(6) . . ?
C54 C39 C38 120.3(10) . . ?
H39 C39 C38 119.9(6) . . ?
H39 C39 C54 119.9(6) . . ?
C47 C40 C41 123.6(8) . . ?
C54 C40 C41 117.4(7) . . ?
C54 C40 C47 119.0(8) . . ?
C42 C41 C40 121.4(9) . . ?
C46 C41 C40 120.3(9) . . ?
C46 C41 C42 118.2(10) . . ?
C43 C42 C41 122.6(10) . . ?
H42 C42 C41 118.7(6) . . ?
H42 C42 C43 118.7(7) . . ?
C44 C43 C42 120.0(11) . . ?
H43 C43 C42 120.0(7) . . ?
H43 C43 C44 120.0(7) . . ?
C45 C44 C43 119.0(11) . . ?
H44 C44 C43 120.5(7) . . ?
H44 C44 C45 120.5(7) . . ?
C46 C45 C44 120.4(11) . . ?
H45 C45 C44 119.8(7) . . ?
H45 C45 C46 119.8(7) . . ?
C45 C46 C41 119.8(10) . . ?
H46 C46 C41 120.1(6) . . ?
H46 C46 C45 120.1(7) . . ?
C48 C47 C40 125.6(8) . . ?
N1 C47 C40 122.4(8) . . ?
N1 C47 C48 111.9(7) . . ?
C49 C48 C47 122.8(8) . . ?
C53 C48 C47 120.2(9) . . ?
C53 C48 C49 116.8(9) . . ?
C50 C49 C48 121.6(10) . . ?
H49 C49 C48 119.2(5) . . ?
H49 C49 C50 119.2(7) . . ?
C51 C50 C49 119.6(11) . . ?
H50 C50 C49 120.2(7) . . ?
H50 C50 C51 120.2(7) . . ?
C52 C51 C50 119.8(11) . . ?
H51 C51 C50 120.1(7) . . ?
H51 C51 C52 120.1(7) . . ?
C53 C52 C51 119.4(11) . . ?
H52 C52 C51 120.3(7) . . ?
H52 C52 C53 120.3(7) . . ?
C52 C53 C48 122.8(11) . . ?
H53 C53 C48 118.6(6) . . ?
H53 C53 C52 118.6(7) . . ?
C39 C54 C35 118.0(9) . . ?
C40 C54 C35 118.5(8) . . ?
C40 C54 C39 123.3(9) . . ?
C47 N1 C34 120.3(7) . . ?
C28 N2 C25 121.1(7) . . ?
C34 N2 C25 118.5(8) . . ?
C34 N2 C28 115.9(7) . . ?
C15 N3 C1 124.5(8) . . ?
C23 N3 C1 104.9(8) . . ?
C23 N3 C15 130.6(8) . . ?
C22 N4 C1 104.3(8) . . ?

loop_
_geom_bond_atom_site_label_1
_geom_bond_atom_site_label_2
_geom_bond_distance
_geom_bond_site_symmetry_2
_geom_bond_publ_flag
C1 C2 1.450(13) . ?
C1 N3 1.394(11) . ?
C1 N4 1.306(12) . ?
C2 C3 1.382(14) . ?
C2 C7 1.391(15) . ?
C3 C4 1.382(14) . ?
C3 H3 0.9300 . ?
C4 C5 1.397(17) . ?
C4 H4 0.9300 . ?
C5 C6 1.363(15) . ?
C5 H5 0.9300 . ?
C6 C7 1.417(13) . ?
C6 H6 0.9300 . ?
C7 C8 1.444(13) . ?
C8 C9 1.520(14) . ?
C8 C15 1.344(12) . ?
C9 C10 1.353(14) . ?
C9 C14 1.363(14) . ?
C10 C11 1.385(17) . ?
C10 H10 0.9300 . ?
C11 C12 1.359(17) . ?
C11 H11 0.9300 . ?
C12 C13 1.373(17) . ?
C12 H12 0.9300 . ?
C13 C14 1.375(17) . ?
C13 H13 0.9300 . ?
C14 H14 0.9300 . ?
C15 C16 1.470(12) . ?
C15 N3 1.393(11) . ?
C16 C17 1.374(12) . ?
C16 C21 1.389(12) . ?
C17 C18 1.364(15) . ?
C17 H17 0.9300 . ?
C18 C19 1.383(16) . ?
C18 H18 0.9300 . ?
C19 C20 1.357(15) . ?
C19 H19 0.9300 . ?
C20 C21 1.369(13) . ?
C20 H20 0.9300 . ?
C21 H21 0.9300 . ?
C22 C23 1.428(12) . ?
C22 C27 1.397(13) . ?
C22 N4 1.375(11) . ?
C23 C24 1.396(12) . ?
C23 N3 1.411(11) . ?
C24 C25 1.400(12) . ?
C24 H24 0.9300 . ?
C25 C26 1.384(12) . ?
C25 N2 1.429(11) . ?
C26 C27 1.389(12) . ?
C26 H26 0.9300 . ?
C27 H27 0.9300 . ?
C28 C29 1.360(14) . ?
C28 C33 1.339(13) . ?
C28 N2 1.439(10) . ?
C29 C30 1.376(14) . ?
C29 H29 0.9300 . ?
C30 C31 1.356(16) . ?
C30 H30 0.9300 . ?
C31 C32 1.345(18) . ?
C31 H31 0.9300 . ?
C32 C33 1.415(15) . ?
C32 H32 0.9300 . ?
C33 H33 0.9300 . ?
C34 C35 1.438(12) . ?
C34 N1 1.307(11) . ?
C34 N2 1.410(11) . ?
C35 C36 1.402(13) . ?
C35 C54 1.422(12) . ?
C36 C37 1.378(14) . ?
C36 H36 0.9300 . ?
C37 C38 1.407(14) . ?
C37 H37 0.9300 . ?
C38 C39 1.367(13) . ?
C38 H38 0.9300 . ?
C39 C54 1.421(12) . ?
C39 H39 0.9300 . ?
C40 C41 1.485(12) . ?
C40 C47 1.368(11) . ?
C40 C54 1.432(12) . ?
C41 C42 1.391(12) . ?
C41 C46 1.376(13) . ?
C42 C43 1.359(14) . ?
C42 H42 0.9300 . ?
C43 C44 1.380(15) . ?
C43 H43 0.9300 . ?
C44 C45 1.391(15) . ?
C44 H44 0.9300 . ?
C45 C46 1.410(14) . ?
C45 H45 0.9300 . ?
C46 H46 0.9300 . ?
C47 C48 1.490(12) . ?
C47 N1 1.370(11) . ?
C48 C49 1.386(13) . ?
C48 C53 1.388(12) . ?
C49 C50 1.395(13) . ?
C49 H49 0.9300 . ?
C50 C51 1.389(16) . ?
C50 H50 0.9300 . ?
C51 C52 1.375(16) . ?
C51 H51 0.9300 . ?
C52 C53 1.380(13) . ?
C52 H52 0.9300 . ?
C53 H53 0.9300 . ?
